data_4002964
loop_
_publ_author_name
'Ward, Jonathan S.'
'Kukhta, Nadzeya A.'
'dos Santos, Paloma L.'
'Congrave, Daniel G.'
'Batsanov, Andrei S.'
'Monkman, Andrew P.'
'Bryce, Martin R.'

_publ_section_title
;
 Delayed Blue Fluorescence via Upper-Triplet State Crossing from C--C
 Bonded Donor--Acceptor Charge Transfer Molecules with Azatriangulene
 Cores
;
_journal_issue 17
_journal_name_full 'Chemistry of Materials'
_journal_page_first 6684
_journal_paper_doi 10.1021/acs.chemmater.9b01184
_journal_volume 31
_journal_year 2019
_chemical_formula_moiety 'C48 H30 F18 N4'
_chemical_formula_sum 'C48 H30 F18 N4'
_chemical_formula_weight 1004.76
_space_group_crystal_system triclinic
_space_group_IT_number 2
_space_group_name_Hall '-P 1'
_space_group_name_H-M_alt 'P -1'
_symmetry_space_group_name_Hall '-P 1'
_symmetry_space_group_name_H-M 'P -1'
_atom_sites_solution_hydrogens geom
_atom_sites_solution_primary dual
_atom_sites_solution_secondary difmap
_audit_creation_date 2018-10-04
_audit_creation_method
;
Olex2 1.2-beta
(compiled 2018.05.29 svn.r3508 for OlexSys, GUI svn.r5506)
;
_cell_angle_alpha 78.9260(16)
_cell_angle_beta 75.5208(16)
_cell_angle_gamma 78.6689(16)
_cell_formula_units_Z 2
_cell_length_a 8.8469(4)
_cell_length_b 14.7416(7)
_cell_length_c 17.2028(8)
_cell_measurement_reflns_used 9907
_cell_measurement_temperature 120
_cell_measurement_theta_max 30.05
_cell_measurement_theta_min 2.41
_cell_volume 2105.66(17)
_computing_cell_refinement 'SAINT v8.38A (Bruker, 2017)'
_computing_data_collection 'APEX3 v.2016.1-0 (Bruker, 2016)'
_computing_data_reduction 'SAINT v8.38A (Bruker, 2017)'
_computing_molecular_graphics 'Olex2 (Dolomanov et al., 2009)'
_computing_publication_material 'Olex2 (Dolomanov et al., 2009)'
_computing_structure_refinement 'ShelXL 2018/3 multi-CPU (Sheldrick, 2015a)'
_computing_structure_solution 'ShelXT 2018/2 (Sheldrick, 2015)'
_diffrn_ambient_temperature 120
_diffrn_detector_area_resol_mean 10.4
_diffrn_detector_type 'Bruker PHOTON 100 CMOS'
_diffrn_measured_fraction_theta_full 0.999
_diffrn_measured_fraction_theta_max 0.999
_diffrn_measurement_device '3-circle area detector diffractometer'
_diffrn_measurement_device_type 'Bruker D8 Venture'
_diffrn_measurement_method '\f and \w scans'
_diffrn_radiation_monochromator 'focusing mirrors'
_diffrn_radiation_probe x-ray
_diffrn_radiation_type MoK\a
_diffrn_radiation_wavelength 0.71073
_diffrn_reflns_av_R_equivalents 0.0359
_diffrn_reflns_av_unetI/netI 0.0306
_diffrn_reflns_Laue_measured_fraction_full 0.999
_diffrn_reflns_Laue_measured_fraction_max 0.999
_diffrn_reflns_limit_h_max 10
_diffrn_reflns_limit_h_min -10
_diffrn_reflns_limit_k_max 17
_diffrn_reflns_limit_k_min -17
_diffrn_reflns_limit_l_max 20
_diffrn_reflns_limit_l_min -20
_diffrn_reflns_number 33714
_diffrn_reflns_point_group_measured_fraction_full 0.999
_diffrn_reflns_point_group_measured_fraction_max 0.999
_diffrn_reflns_theta_full 24.998
_diffrn_reflns_theta_max 24.998
_diffrn_reflns_theta_min 2.023
_diffrn_source 'microfocus sealed X-ray tube'
_diffrn_source_type 'Incoatec I\mS microsource'
_diffrn_standards_number 0
_exptl_absorpt_coefficient_mu 0.150
_exptl_absorpt_correction_T_max 1.0000
_exptl_absorpt_correction_T_min 0.9582
_exptl_absorpt_correction_type multi-scan
_exptl_absorpt_process_details
; SADABS-2016/2 (Bruker, 2016) was used for absorption correction. wR2(int) 
  was 0.1139 before and 0.0448 after correction. The Ratio of minimum to 
  maximum transmission is 0.9582. The \l/2 correction factor is Not present.
;
_exptl_crystal_colour yellow
_exptl_crystal_colour_primary yellow
_exptl_crystal_density_diffrn 1.585
_exptl_crystal_description prism
_exptl_crystal_F_000 1016
_exptl_crystal_size_max 0.343
_exptl_crystal_size_mid 0.088
_exptl_crystal_size_min 0.071
_refine_diff_density_max 0.586
_refine_diff_density_min -0.374
_refine_diff_density_rms 0.044
_refine_ls_extinction_coef 0.0101(8)
_refine_ls_extinction_expression Fc^*^=kFc[1+0.001xFc^2^\l^3^/sin(2\q)]^-1/4^
_refine_ls_extinction_method 'SHELXL-2018/3 (Sheldrick, 2015a)'
_refine_ls_goodness_of_fit_ref 1.024
_refine_ls_hydrogen_treatment mixed
_refine_ls_matrix_type full
_refine_ls_number_parameters 644
_refine_ls_number_reflns 7415
_refine_ls_number_restraints 0
_refine_ls_restrained_S_all 1.024
_refine_ls_R_factor_all 0.0515
_refine_ls_R_factor_gt 0.0359
_refine_ls_shift/su_max 0.001
_refine_ls_shift/su_mean 0.000
_refine_ls_structure_factor_coef Fsqd
_refine_ls_weighting_details 'w=1/[\s^2^(Fo^2^)+(0.0437P)^2^+1.0322P] where P=(Fo^2^+2Fc^2^)/3'
_refine_ls_weighting_scheme calc
_refine_ls_wR_factor_gt 0.0858
_refine_ls_wR_factor_ref 0.0922
_reflns_Friedel_coverage 0.000
_reflns_number_gt 5880
_reflns_number_total 7415
_reflns_threshold_expression 'I > 2\s(I)'
_cod_data_source_file 1c.cif
_cod_data_source_block 1c_18s424
_cod_depositor_comments
;
The following automatic conversions were performed:

'_diffrn_radiation_probe' value 'X-ray' changed to 'x-ray' according
to
/home/data/users/saulius/crontab/automatic-downloads/current/ACS/lib/dictionaries/cif_core.dic
dictionary named 'cif_core.dic' version 2.4.2 from 2011-04-26.

Automatic conversion script
Id: cif_fix_values 4973 2017-02-22 13:04:09Z antanas 
;
_cod_database_code 4002964
_shelx_shelxl_version_number 2018/3
_shelx_space_group_comment
;
The symmetry employed for this shelxl refinement is uniquely defined
by the following loop, which should always be used as a source of
symmetry information in preference to the above space-group names.
They are only intended as comments.
;
_shelx_estimated_absorpt_t_max 0.989
_shelx_estimated_absorpt_t_min 0.959
_olex2_refinement_description
;
1. Fixed Uiso
 At 1.2 times of:
  All C(H) groups
2. Others
 Uiso(H4A)=Uiso(H4B)=Uiso(H4C)=FVAR(1)
 Uiso(H5A)=Uiso(H5B)=Uiso(H5C)=FVAR(2)
 Uiso(H6A)=Uiso(H6B)=Uiso(H6C)=FVAR(3)
 Uiso(H7A)=Uiso(H7B)=Uiso(H7C)=FVAR(4)
 Uiso(H8A)=Uiso(H8B)=Uiso(H8C)=FVAR(5)
 Uiso(H9A)=Uiso(H9B)=Uiso(H9C)=FVAR(6)
3.a Aromatic/amide H refined with riding coordinates:
 C10(H10), C13(H13), C20(H20), C23(H23), C30(H30), C33(H33), C42(H42),
 C46(H46), C48(H48), C52(H52), C54(H54), C58(H58)
3.b Idealised Me refined as rotating group:
 C4(H4A,H4B,H4C), C5(H5A,H5B,H5C), C6(H6A,H6B,H6C), C7(H7A,H7B,H7C), C8(H8A,
 H8B,H8C), C9(H9A,H9B,H9C)
;
_olex2_diffrn_ambient_temperature_device 'Oxford Cryosystems'
_olex2_submission_special_instructions 'No special instructions were received'

loop_
_space_group_symop_operation_xyz
'x, y, z'
'-x, -y, -z'

loop_
_atom_site_label
_atom_site_type_symbol
_atom_site_fract_x
_atom_site_fract_y
_atom_site_fract_z
_atom_site_U_iso_or_equiv
_atom_site_adp_type
_atom_site_occupancy
_atom_site_site_symmetry_order
_atom_site_calc_flag
_atom_site_refinement_flags_posn
F1 F 1.31117(15) 0.75390(8) 0.15435(7) 0.0415(3) Uani 1 1 d .
F2 F 1.25652(17) 0.90105(9) 0.14625(9) 0.0632(5) Uani 1 1 d .
F3 F 1.40036(15) 0.82265(14) 0.22669(9) 0.0730(5) Uani 1 1 d .
F4 F 1.05211(14) 0.55678(7) 0.38601(7) 0.0385(3) Uani 1 1 d .
F5 F 0.80498(15) 0.60002(8) 0.39172(8) 0.0402(3) Uani 1 1 d .
F6 F 0.90531(15) 0.61670(7) 0.48859(6) 0.0364(3) Uani 1 1 d .
F7 F 0.94771(15) 0.85932(12) 1.12293(8) 0.0594(4) Uani 1 1 d .
F8 F 0.72226(16) 0.92166(9) 1.18338(8) 0.0462(3) Uani 1 1 d .
F9 F 0.79181(18) 0.77433(10) 1.20832(8) 0.0530(4) Uani 1 1 d .
F10 F 0.66258(13) 0.62965(7) 0.92123(6) 0.0308(3) Uani 1 1 d .
F11 F 0.70605(15) 0.57578(8) 1.03973(7) 0.0388(3) Uani 1 1 d .
F12 F 0.46944(13) 0.63054(8) 1.02584(7) 0.0329(3) Uani 1 1 d .
F13 F -0.57940(18) 0.49140(11) 0.67660(9) 0.0623(5) Uani 1 1 d .
F14 F -0.54417(13) 0.40200(7) 0.78621(8) 0.0372(3) Uani 1 1 d .
F15 F -0.66965(14) 0.54018(9) 0.79007(10) 0.0548(4) Uani 1 1 d .
F16 F -0.09353(14) 0.39145(8) 0.88092(8) 0.0399(3) Uani 1 1 d .
F17 F 0.09434(12) 0.44053(8) 0.78749(7) 0.0348(3) Uani 1 1 d .
F18 F -0.01529(14) 0.51779(8) 0.88579(7) 0.0346(3) Uani 1 1 d .
N1 N 1.05048(17) 0.89216(10) 0.29007(9) 0.0189(3) Uani 1 1 d .
N2 N 0.69803(18) 0.91199(11) 1.03008(9) 0.0248(4) Uani 1 1 d .
N3 N -0.37085(17) 0.59978(10) 0.68428(9) 0.0203(3) Uani 1 1 d .
N4 N 0.37504(16) 0.81021(9) 0.67600(8) 0.0139(3) Uani 1 1 d .
C4 C 0.7927(2) 0.93590(13) 0.64969(11) 0.0203(4) Uani 1 1 d .
H4A H 0.865517 0.876924 0.655734 0.024(3) Uiso 1 1 calc GR
H4B H 0.789523 0.971459 0.692860 0.024(3) Uiso 1 1 calc GR
H4C H 0.829101 0.972652 0.596698 0.024(3) Uiso 1 1 calc GR
C5 C 0.5159(2) 1.00937(12) 0.64310(11) 0.0212(4) Uani 1 1 d .
H5A H 0.551591 1.042502 0.588356 0.028(3) Uiso 1 1 calc GR
H5B H 0.517899 1.047739 0.683349 0.028(3) Uiso 1 1 calc GR
H5C H 0.407837 0.997546 0.649673 0.028(3) Uiso 1 1 calc GR
C6 C 0.0711(2) 0.89637(14) 0.82014(14) 0.0311(5) Uani 1 1 d .
H6A H 0.116717 0.927823 0.766189 0.037(3) Uiso 1 1 calc GR
H6B H 0.083061 0.929831 0.861724 0.037(3) Uiso 1 1 calc GR
H6C H -0.041425 0.895966 0.824575 0.037(3) Uiso 1 1 calc GR
C7 C 0.0835(2) 0.74697(17) 0.91695(12) 0.0340(5) Uani 1 1 d .
H7A H -0.028508 0.746348 0.920338 0.032(3) Uiso 1 1 calc GR
H7B H 0.093457 0.781555 0.958252 0.032(3) Uiso 1 1 calc GR
H7C H 0.138095 0.682559 0.926295 0.032(3) Uiso 1 1 calc GR
C8 C 0.3812(3) 0.63484(15) 0.50660(13) 0.0347(5) Uani 1 1 d .
H8A H 0.451987 0.592690 0.538167 0.045(4) Uiso 1 1 calc GR
H8B H 0.436206 0.645234 0.449400 0.045(4) Uiso 1 1 calc GR
H8C H 0.287111 0.606654 0.511490 0.045(4) Uiso 1 1 calc GR
C9 C 0.2337(2) 0.79864(16) 0.48475(12) 0.0339(5) Uani 1 1 d .
H9A H 0.139285 0.773395 0.484472 0.040(4) Uiso 1 1 calc GR
H9B H 0.297558 0.808499 0.429280 0.040(4) Uiso 1 1 calc GR
H9C H 0.201820 0.858380 0.505814 0.040(4) Uiso 1 1 calc GR
C10 C 0.9249(2) 0.88472(12) 0.35084(10) 0.0175(4) Uani 1 1 d .
H10 H 0.865065 0.941131 0.368060 0.021 Uiso 1 1 calc R
C11 C 0.87289(19) 0.80083(12) 0.39175(10) 0.0153(4) Uani 1 1 d .
C12 C 0.9639(2) 0.71912(12) 0.36546(10) 0.0165(4) Uani 1 1 d .
C13 C 1.0941(2) 0.72541(12) 0.30099(11) 0.0200(4) Uani 1 1 d .
H13 H 1.156199 0.670642 0.281608 0.024 Uiso 1 1 calc R
C14 C 1.1313(2) 0.81254(12) 0.26577(10) 0.0181(4) Uani 1 1 d .
C15 C 1.2746(2) 0.82317(13) 0.19789(12) 0.0284(5) Uani 1 1 d .
C16 C 0.9306(2) 0.62339(13) 0.40787(11) 0.0252(4) Uani 1 1 d .
C20 C 0.6391(2) 0.90306(13) 0.96840(11) 0.0221(4) Uani 1 1 d .
H20 H 0.617013 0.957912 0.931243 0.027 Uiso 1 1 calc R
C21 C 0.60737(19) 0.81942(12) 0.95402(10) 0.0169(4) Uani 1 1 d .
C22 C 0.64343(19) 0.73945(12) 1.00847(10) 0.0174(4) Uani 1 1 d .
C23 C 0.7050(2) 0.74717(13) 1.07345(10) 0.0203(4) Uani 1 1 d .
H23 H 0.729968 0.693775 1.111476 0.024 Uiso 1 1 calc R
C24 C 0.7286(2) 0.83399(13) 1.08111(11) 0.0205(4) Uani 1 1 d .
C25 C 0.7974(2) 0.84738(15) 1.14893(12) 0.0307(5) Uani 1 1 d .
C26 C 0.6204(2) 0.64403(13) 0.99874(11) 0.0235(4) Uani 1 1 d .
C30 C -0.2407(2) 0.63488(12) 0.67948(11) 0.0181(4) Uani 1 1 d .
H30 H -0.220654 0.687874 0.639464 0.022 Uiso 1 1 calc R
C31 C -0.13125(19) 0.60054(11) 0.72818(10) 0.0156(4) Uani 1 1 d .
C32 C -0.16052(19) 0.52129(11) 0.78523(10) 0.0161(4) Uani 1 1 d .
C33 C -0.2967(2) 0.48429(12) 0.79234(10) 0.0170(4) Uani 1 1 d .
H33 H -0.320924 0.431552 0.831879 0.020 Uiso 1 1 calc R
C34 C -0.3964(2) 0.52556(12) 0.74085(11) 0.0182(4) Uani 1 1 d .
C35 C -0.5463(2) 0.48918(13) 0.74734(12) 0.0275(5) Uani 1 1 d .
C36 C -0.0444(2) 0.46896(12) 0.83533(11) 0.0218(4) Uani 1 1 d .
C41 C 0.7356(2) 0.80550(11) 0.46199(10) 0.0154(4) Uani 1 1 d .
C42 C 0.74126(19) 0.85280(11) 0.52312(10) 0.0146(4) Uani 1 1 d .
H42 H 0.830507 0.882238 0.517667 0.017 Uiso 1 1 calc R
C43 C 0.62085(19) 0.85853(11) 0.59198(10) 0.0138(4) Uani 1 1 d .
C44 C 0.62692(19) 0.91505(11) 0.65561(10) 0.0158(4) Uani 1 1 d .
C45 C 0.55967(19) 0.86187(11) 0.73735(10) 0.0148(4) Uani 1 1 d .
C46 C 0.6179(2) 0.85855(12) 0.80576(10) 0.0170(4) Uani 1 1 d .
H46 H 0.713331 0.882085 0.799940 0.020 Uiso 1 1 calc R
C47 C 0.5404(2) 0.82175(12) 0.88247(10) 0.0170(4) Uani 1 1 d .
C48 C 0.3934(2) 0.79686(12) 0.89079(10) 0.0175(4) Uani 1 1 d .
H48 H 0.334427 0.777030 0.943544 0.021 Uiso 1 1 calc R
C49 C 0.3304(2) 0.80019(11) 0.82401(10) 0.0159(4) Uani 1 1 d .
C50 C 0.1577(2) 0.79444(13) 0.83268(11) 0.0198(4) Uani 1 1 d .
C51 C 0.14544(19) 0.74593(11) 0.76493(10) 0.0155(4) Uani 1 1 d .
C52 C 0.02569(19) 0.69332(11) 0.77660(11) 0.0169(4) Uani 1 1 d .
H52 H -0.044081 0.685492 0.828425 0.020 Uiso 1 1 calc R
C53 C 0.00431(19) 0.65179(11) 0.71529(11) 0.0165(4) Uani 1 1 d .
C54 C 0.10542(19) 0.66558(12) 0.63981(10) 0.0167(4) Uani 1 1 d .
H54 H 0.089746 0.639412 0.596627 0.020 Uiso 1 1 calc R
C55 C 0.22947(19) 0.71655(11) 0.62499(10) 0.0158(4) Uani 1 1 d .
C56 C 0.3315(2) 0.72899(12) 0.53919(10) 0.0188(4) Uani 1 1 d .
C57 C 0.47755(19) 0.76999(11) 0.53784(10) 0.0153(4) Uani 1 1 d .
C58 C 0.6008(2) 0.76703(11) 0.46947(10) 0.0163(4) Uani 1 1 d .
H58 H 0.592309 0.737706 0.426486 0.020 Uiso 1 1 calc R
C59 C 0.49004(19) 0.81295(11) 0.60149(10) 0.0142(4) Uani 1 1 d .
C60 C 0.42279(19) 0.82290(11) 0.74595(10) 0.0145(4) Uani 1 1 d .
C61 C 0.25021(19) 0.75708(11) 0.68809(10) 0.0145(4) Uani 1 1 d .

loop_
_atom_site_aniso_label
_atom_site_aniso_U_11
_atom_site_aniso_U_22
_atom_site_aniso_U_33
_atom_site_aniso_U_23
_atom_site_aniso_U_13
_atom_site_aniso_U_12
F1 0.0437(7) 0.0364(7) 0.0363(7) -0.0174(6) 0.0197(6) -0.0126(6)
F2 0.0619(10) 0.0325(7) 0.0594(9) 0.0100(7) 0.0375(7) -0.0052(6)
F3 0.0234(7) 0.1479(16) 0.0592(10) -0.0461(10) 0.0110(7) -0.0364(9)
F4 0.0472(8) 0.0186(6) 0.0348(7) -0.0031(5) 0.0115(6) 0.0022(5)
F5 0.0449(8) 0.0296(6) 0.0487(8) -0.0084(6) -0.0007(6) -0.0224(6)
F6 0.0557(8) 0.0244(6) 0.0173(6) 0.0027(5) 0.0042(5) -0.0003(5)
F7 0.0314(8) 0.1189(13) 0.0425(8) -0.0268(8) -0.0124(6) -0.0263(8)
F8 0.0604(9) 0.0544(8) 0.0340(7) -0.0238(6) -0.0167(6) -0.0085(7)
F9 0.0868(11) 0.0537(8) 0.0323(7) 0.0033(6) -0.0387(7) -0.0202(8)
F10 0.0422(7) 0.0290(6) 0.0213(6) -0.0110(5) -0.0053(5) -0.0014(5)
F11 0.0591(8) 0.0235(6) 0.0360(7) -0.0016(5) -0.0233(6) 0.0022(5)
F12 0.0371(7) 0.0328(6) 0.0318(6) -0.0050(5) -0.0018(5) -0.0196(5)
F13 0.0687(10) 0.0882(11) 0.0495(9) 0.0197(8) -0.0357(8) -0.0584(9)
F14 0.0281(6) 0.0258(6) 0.0595(8) 0.0108(6) -0.0174(6) -0.0159(5)
F15 0.0170(6) 0.0396(7) 0.1003(12) -0.0053(7) -0.0027(7) -0.0054(5)
F16 0.0341(7) 0.0340(7) 0.0519(8) 0.0237(6) -0.0229(6) -0.0177(5)
F17 0.0182(6) 0.0408(7) 0.0414(7) -0.0038(6) -0.0075(5) 0.0036(5)
F18 0.0433(7) 0.0360(7) 0.0323(7) -0.0032(5) -0.0241(6) -0.0060(5)
N1 0.0176(8) 0.0216(8) 0.0177(8) -0.0024(6) -0.0022(6) -0.0064(6)
N2 0.0263(9) 0.0299(9) 0.0217(8) -0.0057(7) -0.0066(7) -0.0092(7)
N3 0.0169(8) 0.0202(8) 0.0243(8) 0.0004(7) -0.0057(6) -0.0065(6)
N4 0.0119(7) 0.0168(7) 0.0136(7) -0.0016(6) -0.0024(6) -0.0049(6)
C4 0.0212(10) 0.0249(10) 0.0171(9) -0.0042(8) -0.0016(7) -0.0112(8)
C5 0.0246(10) 0.0176(9) 0.0211(10) -0.0031(8) -0.0034(8) -0.0042(7)
C6 0.0167(10) 0.0354(11) 0.0467(13) -0.0228(10) -0.0091(9) 0.0017(8)
C7 0.0244(11) 0.0631(15) 0.0204(10) -0.0092(10) 0.0020(8) -0.0269(10)
C8 0.0365(12) 0.0423(12) 0.0296(11) -0.0191(10) 0.0115(9) -0.0270(10)
C9 0.0255(11) 0.0554(14) 0.0233(11) 0.0119(10) -0.0112(9) -0.0226(10)
C10 0.0148(9) 0.0186(9) 0.0189(9) -0.0046(7) -0.0030(7) -0.0017(7)
C11 0.0140(9) 0.0215(9) 0.0130(9) -0.0022(7) -0.0064(7) -0.0049(7)
C12 0.0183(9) 0.0195(9) 0.0133(9) -0.0031(7) -0.0047(7) -0.0043(7)
C13 0.0215(10) 0.0210(9) 0.0177(9) -0.0070(7) -0.0027(8) -0.0017(7)
C14 0.0168(9) 0.0216(9) 0.0168(9) -0.0042(7) -0.0027(7) -0.0048(7)
C15 0.0246(11) 0.0263(11) 0.0318(11) -0.0079(9) 0.0040(9) -0.0079(8)
C16 0.0316(11) 0.0201(10) 0.0203(10) -0.0047(8) 0.0022(8) -0.0041(8)
C20 0.0240(10) 0.0247(10) 0.0187(10) -0.0016(8) -0.0060(8) -0.0065(8)
C21 0.0112(8) 0.0251(9) 0.0134(9) -0.0036(7) 0.0008(7) -0.0043(7)
C22 0.0135(9) 0.0237(9) 0.0142(9) -0.0036(7) 0.0010(7) -0.0052(7)
C23 0.0163(9) 0.0269(10) 0.0154(9) -0.0012(8) -0.0008(7) -0.0037(7)
C24 0.0156(9) 0.0312(10) 0.0153(9) -0.0051(8) -0.0019(7) -0.0052(7)
C25 0.0313(12) 0.0423(12) 0.0229(11) -0.0074(10) -0.0090(9) -0.0101(9)
C26 0.0280(11) 0.0255(10) 0.0172(10) -0.0028(8) -0.0056(8) -0.0045(8)
C30 0.0184(9) 0.0154(9) 0.0198(9) -0.0004(7) -0.0026(7) -0.0051(7)
C31 0.0142(9) 0.0157(8) 0.0166(9) -0.0055(7) -0.0002(7) -0.0030(7)
C32 0.0147(9) 0.0169(9) 0.0161(9) -0.0047(7) -0.0005(7) -0.0029(7)
C33 0.0176(9) 0.0153(8) 0.0164(9) -0.0023(7) 0.0008(7) -0.0049(7)
C34 0.0152(9) 0.0182(9) 0.0210(9) -0.0032(7) -0.0021(7) -0.0044(7)
C35 0.0236(11) 0.0271(11) 0.0327(11) 0.0062(9) -0.0105(9) -0.0111(8)
C36 0.0189(10) 0.0217(9) 0.0253(10) 0.0013(8) -0.0052(8) -0.0081(7)
C41 0.0161(9) 0.0145(8) 0.0149(9) 0.0001(7) -0.0037(7) -0.0023(7)
C42 0.0127(8) 0.0138(8) 0.0171(9) 0.0005(7) -0.0036(7) -0.0043(6)
C43 0.0140(9) 0.0123(8) 0.0147(9) 0.0014(7) -0.0055(7) -0.0017(6)
C44 0.0154(9) 0.0172(9) 0.0154(9) -0.0021(7) -0.0032(7) -0.0043(7)
C45 0.0128(8) 0.0150(8) 0.0164(9) -0.0035(7) -0.0021(7) -0.0018(6)
C46 0.0123(9) 0.0199(9) 0.0199(9) -0.0049(7) -0.0030(7) -0.0041(7)
C47 0.0165(9) 0.0189(9) 0.0163(9) -0.0034(7) -0.0041(7) -0.0032(7)
C48 0.0178(9) 0.0200(9) 0.0137(9) -0.0019(7) -0.0003(7) -0.0053(7)
C49 0.0159(9) 0.0155(8) 0.0170(9) -0.0030(7) -0.0030(7) -0.0047(7)
C50 0.0137(9) 0.0278(10) 0.0191(9) -0.0073(8) -0.0001(7) -0.0071(7)
C51 0.0124(8) 0.0163(8) 0.0174(9) -0.0013(7) -0.0041(7) -0.0014(7)
C52 0.0127(9) 0.0189(9) 0.0176(9) -0.0016(7) -0.0008(7) -0.0032(7)
C53 0.0137(9) 0.0142(8) 0.0213(9) -0.0008(7) -0.0040(7) -0.0028(7)
C54 0.0171(9) 0.0182(9) 0.0165(9) -0.0027(7) -0.0056(7) -0.0041(7)
C55 0.0150(9) 0.0153(8) 0.0171(9) -0.0005(7) -0.0046(7) -0.0028(7)
C56 0.0196(9) 0.0244(10) 0.0147(9) -0.0010(7) -0.0030(7) -0.0115(7)
C57 0.0156(9) 0.0143(8) 0.0154(9) 0.0018(7) -0.0040(7) -0.0039(7)
C58 0.0198(9) 0.0165(9) 0.0136(9) -0.0010(7) -0.0056(7) -0.0045(7)
C59 0.0141(9) 0.0131(8) 0.0143(9) 0.0009(7) -0.0039(7) -0.0014(7)
C60 0.0142(9) 0.0141(8) 0.0158(9) -0.0027(7) -0.0046(7) -0.0014(7)
C61 0.0135(9) 0.0128(8) 0.0171(9) -0.0002(7) -0.0046(7) -0.0023(6)

loop_
_atom_type_symbol
_atom_type_description
_atom_type_scat_dispersion_real
_atom_type_scat_dispersion_imag
_atom_type_scat_source
C C 0.0033 0.0016 'International Tables Vol C Tables 4.2.6.8 and 6.1.1.4'
H H 0.0000 0.0000 'International Tables Vol C Tables 4.2.6.8 and 6.1.1.4'
F F 0.0171 0.0103 'International Tables Vol C Tables 4.2.6.8 and 6.1.1.4'
N N 0.0061 0.0033 'International Tables Vol C Tables 4.2.6.8 and 6.1.1.4'

loop_
_exptl_crystal_face_index_h
_exptl_crystal_face_index_k
_exptl_crystal_face_index_l
_exptl_crystal_face_perp_dist
0.00 0.00 -1.00 0.0360
0.00 0.00 1.00 0.0410
2.00 0.00 1.00 0.1260
-1.00 0.00 1.00 0.1070
0.00 2.00 -1.00 0.0290
0.00 -1.00 2.00 0.0420
0.00 -1.00 0.00 0.0310
0.00 1.00 1.00 0.0360
1.00 -2.00 1.00 0.0840

loop_
_geom_angle_atom_site_label_1
_geom_angle_atom_site_label_2
_geom_angle_atom_site_label_3
_geom_angle
C10 N1 C14 116.40(15)
C20 N2 C24 116.26(16)
C30 N3 C34 116.05(15)
C59 N4 C60 117.30(13)
C59 N4 C61 119.03(13)
C60 N4 C61 117.88(13)
N1 C10 C11 125.61(16)
C10 C11 C41 118.17(15)
C12 C11 C10 115.84(15)
C12 C11 C41 125.83(15)
C11 C12 C16 121.94(15)
C13 C12 C11 119.47(16)
C13 C12 C16 118.50(15)
C14 C13 C12 118.68(16)
N1 C14 C13 123.96(16)
N1 C14 C15 115.10(15)
C13 C14 C15 120.88(16)
F1 C15 F3 106.29(17)
F1 C15 C14 112.27(15)
F2 C15 F1 106.19(17)
F2 C15 F3 107.74(17)
F2 C15 C14 113.02(16)
F3 C15 C14 110.94(17)
F4 C16 F6 106.37(15)
F4 C16 C12 111.60(15)
F5 C16 F4 106.43(15)
F5 C16 F6 107.10(15)
F5 C16 C12 113.00(16)
F6 C16 C12 111.92(15)
N2 C20 C21 125.12(17)
C20 C21 C47 118.30(16)
C22 C21 C20 116.49(16)
C22 C21 C47 125.21(16)
C21 C22 C26 122.19(16)
C23 C22 C21 119.35(16)
C23 C22 C26 118.45(16)
C24 C23 C22 118.20(17)
N2 C24 C23 124.56(17)
N2 C24 C25 114.26(16)
C23 C24 C25 121.16(17)
F7 C25 F9 107.16(17)
F7 C25 C24 111.65(16)
F8 C25 F7 106.35(17)
F8 C25 F9 106.28(16)
F8 C25 C24 112.80(17)
F9 C25 C24 112.19(16)
F10 C26 F12 106.71(15)
F10 C26 C22 112.46(15)
F11 C26 F10 106.52(15)
F11 C26 F12 106.67(15)
F11 C26 C22 111.86(15)
F12 C26 C22 112.21(15)
N3 C30 C31 125.59(16)
C30 C31 C53 117.48(15)
C32 C31 C30 116.42(15)
C32 C31 C53 126.09(15)
C31 C32 C36 122.91(15)
C33 C32 C31 119.06(16)
C33 C32 C36 117.85(15)
C34 C33 C32 118.72(16)
N3 C34 C33 124.11(16)
N3 C34 C35 115.26(15)
C33 C34 C35 120.61(16)
F13 C35 F14 107.93(16)
F13 C35 F15 106.34(17)
F13 C35 C34 113.31(16)
F14 C35 F15 105.72(15)
F14 C35 C34 112.26(15)
F15 C35 C34 110.83(16)
F16 C36 C32 111.80(14)
F17 C36 F16 105.98(15)
F17 C36 C32 110.66(15)
F18 C36 F16 106.31(15)
F18 C36 F17 106.98(14)
F18 C36 C32 114.61(15)
C42 C41 C11 117.97(15)
C42 C41 C58 117.90(15)
C58 C41 C11 124.12(15)
C41 C42 C43 122.04(15)
C42 C43 C44 120.62(14)
C42 C43 C59 119.29(15)
C59 C43 C44 120.07(14)
C4 C44 C5 108.28(14)
C43 C44 C4 113.24(14)
C43 C44 C5 107.62(13)
C45 C44 C4 112.58(14)
C45 C44 C5 108.02(14)
C45 C44 C43 106.87(13)
C46 C45 C44 122.55(15)
C46 C45 C60 118.76(15)
C60 C45 C44 118.34(15)
C45 C46 C47 121.69(16)
C46 C47 C21 119.83(15)
C48 C47 C21 121.71(15)
C48 C47 C46 118.14(16)
C47 C48 C49 121.57(16)
C48 C49 C50 121.87(15)
C48 C49 C60 118.94(15)
C60 C49 C50 118.55(15)
C7 C50 C6 108.34(16)
C49 C50 C6 106.69(14)
C49 C50 C7 112.25(15)
C51 C50 C6 108.44(15)
C51 C50 C7 112.90(15)
C51 C50 C49 107.98(14)
C52 C51 C50 120.02(15)
C52 C51 C61 119.02(16)
C61 C51 C50 120.89(15)
C53 C52 C51 122.23(16)
C52 C53 C31 120.97(15)
C52 C53 C54 117.94(15)
C54 C53 C31 120.91(15)
C53 C54 C55 122.27(16)
C54 C55 C56 117.86(15)
C54 C55 C61 118.88(15)
C61 C55 C56 123.19(15)
C9 C56 C8 109.70(16)
C55 C56 C8 110.58(14)
C55 C56 C9 107.98(15)
C57 C56 C8 109.96(15)
C57 C56 C9 108.12(14)
C57 C56 C55 110.44(14)
C58 C57 C56 118.32(15)
C58 C57 C59 119.04(15)
C59 C57 C56 122.61(15)
C41 C58 C57 122.13(16)
C43 C59 N4 119.21(14)
C57 C59 N4 121.50(14)
C57 C59 C43 119.28(15)
C45 C60 N4 120.29(14)
C49 C60 N4 120.55(14)
C49 C60 C45 119.11(15)
C51 C61 N4 119.28(15)
C55 C61 N4 121.09(15)
C55 C61 C51 119.63(15)

loop_
_geom_bond_atom_site_label_1
_geom_bond_atom_site_label_2
_geom_bond_distance
F1 C15 1.323(2)
F2 C15 1.319(2)
F3 C15 1.324(2)
F4 C16 1.336(2)
F5 C16 1.331(2)
F6 C16 1.338(2)
F7 C25 1.328(2)
F8 C25 1.326(2)
F9 C25 1.334(2)
F10 C26 1.338(2)
F11 C26 1.334(2)
F12 C26 1.341(2)
F13 C35 1.314(2)
F14 C35 1.329(2)
F15 C35 1.336(2)
F16 C36 1.338(2)
F17 C36 1.336(2)
F18 C36 1.328(2)
N1 C10 1.328(2)
N1 C14 1.332(2)
N2 C20 1.331(2)
N2 C24 1.332(2)
N3 C30 1.330(2)
N3 C34 1.332(2)
N4 C59 1.423(2)
N4 C60 1.426(2)
N4 C61 1.428(2)
C4 C44 1.532(2)
C5 C44 1.549(2)
C6 C50 1.548(3)
C7 C50 1.529(3)
C8 C56 1.539(3)
C9 C56 1.539(3)
C10 C11 1.401(2)
C11 C12 1.396(2)
C11 C41 1.485(2)
C12 C13 1.389(2)
C12 C16 1.507(2)
C13 C14 1.376(2)
C14 C15 1.504(3)
C20 C21 1.396(2)
C21 C22 1.395(2)
C21 C47 1.486(2)
C22 C23 1.392(2)
C22 C26 1.506(3)
C23 C24 1.372(3)
C24 C25 1.503(3)
C30 C31 1.395(2)
C31 C32 1.395(2)
C31 C53 1.489(2)
C32 C33 1.387(2)
C32 C36 1.506(2)
C33 C34 1.380(2)
C34 C35 1.498(2)
C41 C42 1.384(2)
C41 C58 1.386(2)
C42 C43 1.385(2)
C43 C44 1.514(2)
C43 C59 1.409(2)
C44 C45 1.512(2)
C45 C46 1.387(2)
C45 C60 1.403(2)
C46 C47 1.387(2)
C47 C48 1.386(2)
C48 C49 1.386(2)
C49 C50 1.516(2)
C49 C60 1.403(2)
C50 C51 1.515(2)
C51 C52 1.386(2)
C51 C61 1.413(2)
C52 C53 1.384(2)
C53 C54 1.384(2)
C54 C55 1.395(2)
C55 C56 1.524(2)
C55 C61 1.400(2)
C56 C57 1.524(2)
C57 C58 1.391(2)
C57 C59 1.402(2)
